data_7020892
loop_
_publ_author_name
'Papanikolaou, Panagiotis'
'Mohanraj, John'
'Czapik, Agnieszka'
'Gdaniec, Maria'
'Accorsi, Gianluca'
'Akrivos, Pericles'

_publ_section_title
;
 Capturing the geometry of the emissive state of a Cu(i) red emitter
 through strong intramolecular stacking forces
;
_journal_issue 10
_journal_name_full 'Dalton Transactions'
_journal_page_first 3357
_journal_paper_doi 10.1039/c2dt32324a
_journal_volume 42
_journal_year 2013
_chemical_formula_moiety 'C56 H40 Cu N4, Cu I2'
_chemical_formula_sum 'C56 H40 Cu2 I2 N4'
_chemical_formula_weight 1149.80
_chemical_name_systematic
;
?
;
_space_group_IT_number 52
_symmetry_cell_setting orthorhombic
_symmetry_space_group_name_Hall '-P 2a 2bc'
_symmetry_space_group_name_H-M 'P n n a'
_atom_sites_solution_hydrogens geom
_atom_sites_solution_primary direct
_atom_sites_solution_secondary difmap
_audit_creation_method SHELXL-97
_cell_angle_alpha 90.00
_cell_angle_beta 90.00
_cell_angle_gamma 90.00
_cell_formula_units_Z 4
_cell_length_a 13.848(4)
_cell_length_b 17.564(5)
_cell_length_c 19.573(2)
_cell_measurement_reflns_used 12681
_cell_measurement_temperature 293(2)
_cell_measurement_theta_max 28.38
_cell_measurement_theta_min 2.80
_cell_volume 4761(2)
_computing_cell_refinement 'CrysAlisPro (Oxford Diffraction, 2010)'
_computing_data_collection 'CrysAlisPro (Oxford Diffraction, 2010)'
_computing_data_reduction 'CrysAlisPro (Oxford Diffraction, 2010)'
_computing_molecular_graphics
;
Ortep III for Windows (Farrugia, 1997), Mercury (Macrae et al., 2006)
;
_computing_publication_material 'SHELXL-97 (Sheldrick, 2008)'
_computing_structure_refinement 'SHELXL-97 (Sheldrick, 2008)'
_computing_structure_solution 'SHELXS-97 (Sheldrick, 2008)'
_diffrn_ambient_temperature 293(2)
_diffrn_measured_fraction_theta_full 0.997
_diffrn_measured_fraction_theta_max 0.997
_diffrn_measurement_device_type 'Oxford Diffraction Xcalibur E '
_diffrn_measurement_method '\w scan'
_diffrn_radiation_monochromator graphite
_diffrn_radiation_source 'fine-focus sealed tube'
_diffrn_radiation_type MoK\a
_diffrn_radiation_wavelength 0.71073
_diffrn_reflns_av_R_equivalents 0.0270
_diffrn_reflns_av_sigmaI/netI 0.0163
_diffrn_reflns_limit_h_max 16
_diffrn_reflns_limit_h_min -16
_diffrn_reflns_limit_k_max 20
_diffrn_reflns_limit_k_min -20
_diffrn_reflns_limit_l_max 23
_diffrn_reflns_limit_l_min -23
_diffrn_reflns_number 34157
_diffrn_reflns_theta_full 25.02
_diffrn_reflns_theta_max 25.02
_diffrn_reflns_theta_min 2.80
_exptl_absorpt_coefficient_mu 2.232
_exptl_absorpt_correction_T_max 0.741
_exptl_absorpt_correction_T_min 0.504
_exptl_absorpt_correction_type analytical
_exptl_absorpt_process_details
;
CrysAlisPro (Oxford Diffraction, 2010)
;
_exptl_crystal_colour 'dark red'
_exptl_crystal_density_diffrn 1.604
_exptl_crystal_density_method 'not measured'
_exptl_crystal_description prism
_exptl_crystal_F_000 2272
_exptl_crystal_size_max 0.45
_exptl_crystal_size_mid 0.27
_exptl_crystal_size_min 0.15
_refine_diff_density_max 1.724
_refine_diff_density_min -1.863
_refine_diff_density_rms 0.082
_refine_ls_extinction_method none
_refine_ls_goodness_of_fit_ref 1.039
_refine_ls_hydrogen_treatment constr
_refine_ls_matrix_type full
_refine_ls_number_parameters 290
_refine_ls_number_reflns 4209
_refine_ls_number_restraints 0
_refine_ls_restrained_S_all 1.039
_refine_ls_R_factor_all 0.0812
_refine_ls_R_factor_gt 0.0628
_refine_ls_shift/su_max 0.000
_refine_ls_shift/su_mean 0.000
_refine_ls_structure_factor_coef Fsqd
_refine_ls_weighting_details 'calc w=1/[\s^2^(Fo^2^)+(0.0479P)^2^+22.2607P] where P=(Fo^2^+2Fc^2^)/3'
_refine_ls_weighting_scheme calc
_refine_ls_wR_factor_gt 0.1397
_refine_ls_wR_factor_ref 0.1531
_reflns_number_gt 3300
_reflns_number_total 4209
_reflns_threshold_expression >2sigma(I)
_cod_data_source_file c2dt32324a.txt
_cod_data_source_block comp2
_cod_depositor_comments
;
The following automatic conversions were performed:

'_symmetry_cell_setting' value 'Orthorhombic' changed to
'orthorhombic' according to
/home/saulius/struct/CIF-dictionaries/cif_core.dic dictionary named
'cif_core.dic' version 2.4.2 from 2011-04-26.

Automatic conversion script
Id: cif_fix_values 1891 2012-01-12 08:04:46Z andrius 
;
_cod_database_code 7020892

loop_
_symmetry_equiv_pos_as_xyz
'x, y, z'
'-x+1/2, -y, z'
'-x+1/2, y+1/2, -z+1/2'
'x, -y+1/2, -z+1/2'
'-x, -y, -z'
'x-1/2, y, -z'
'x-1/2, -y-1/2, z-1/2'
'-x, y-1/2, z-1/2'

loop_
_atom_site_label
_atom_site_type_symbol
_atom_site_fract_x
_atom_site_fract_y
_atom_site_fract_z
_atom_site_U_iso_or_equiv
_atom_site_adp_type
_atom_site_occupancy
_atom_site_symmetry_multiplicity
_atom_site_calc_flag
_atom_site_refinement_flags
Cu2 Cu 0.20004(11) 0.7500 0.2500 0.0933(5) Uani 1 2 d S
I1 I 0.19998(6) 0.86962(4) 0.31136(3) 0.1184(3) Uani 1 1 d .
Cu1 Cu 0.2500 0.5000 0.67038(4) 0.0444(3) Uani 1 2 d S
N11 N 0.3607(3) 0.5394(2) 0.6085(2) 0.0385(9) Uani 1 1 d .
N12 N 0.2850(3) 0.5937(3) 0.73009(19) 0.0420(10) Uani 1 1 d .
C11 C 0.3493(4) 0.3723(3) 0.5641(3) 0.0494(13) Uani 1 1 d .
H11 H 0.3498 0.3749 0.6115 0.059 Uiso 1 1 calc R
C21 C 0.3394(4) 0.3029(4) 0.5305(4) 0.0628(16) Uani 1 1 d .
H21 H 0.3339 0.2585 0.5560 0.075 Uiso 1 1 calc R
C31 C 0.3377(4) 0.2988(4) 0.4602(4) 0.0663(18) Uani 1 1 d .
H31 H 0.3285 0.2519 0.4391 0.080 Uiso 1 1 calc R
C41 C 0.3494(4) 0.3637(4) 0.4206(3) 0.0612(17) Uani 1 1 d .
H41 H 0.3495 0.3605 0.3732 0.073 Uiso 1 1 calc R
C51 C 0.3807(4) 0.5359(4) 0.3592(3) 0.0633(17) Uani 1 1 d .
H51 H 0.3729 0.5022 0.3230 0.076 Uiso 1 1 calc R
C61 C 0.3957(5) 0.6135(5) 0.3473(3) 0.0692(19) Uani 1 1 d .
H61 H 0.3974 0.6315 0.3027 0.083 Uiso 1 1 calc R
C71 C 0.4080(5) 0.6639(4) 0.4012(3) 0.0643(17) Uani 1 1 d .
H71 H 0.4189 0.7152 0.3922 0.077 Uiso 1 1 calc R
C81 C 0.4040(4) 0.6385(3) 0.4688(3) 0.0517(14) Uani 1 1 d .
H81 H 0.4119 0.6726 0.5047 0.062 Uiso 1 1 calc R
C91 C 0.3717(3) 0.5179(3) 0.5460(2) 0.0384(11) Uani 1 1 d .
C101 C 0.3583(3) 0.4371(3) 0.5249(3) 0.0409(12) Uani 1 1 d .
C111 C 0.3610(3) 0.4336(3) 0.4530(3) 0.0464(13) Uani 1 1 d .
C121 C 0.3777(3) 0.5104(4) 0.4263(3) 0.0485(14) Uani 1 1 d .
C131 C 0.3882(3) 0.5617(3) 0.4815(3) 0.0420(12) Uani 1 1 d .
C141 C 0.3823(4) 0.6187(3) 0.6289(3) 0.0433(12) Uani 1 1 d .
H14A H 0.3355 0.6531 0.6088 0.052 Uiso 1 1 calc R
H14B H 0.4460 0.6330 0.6128 0.052 Uiso 1 1 calc R
C12 C 0.0828(4) 0.5557(3) 0.7835(3) 0.0520(14) Uani 1 1 d .
H12 H 0.0827 0.5546 0.7360 0.062 Uiso 1 1 calc R
C22 C 0.0007(5) 0.5364(4) 0.8199(3) 0.0648(17) Uani 1 1 d .
H22 H -0.0550 0.5216 0.7969 0.078 Uiso 1 1 calc R
C32 C 0.0014(5) 0.5392(4) 0.8910(4) 0.075(2) Uani 1 1 d .
H32 H -0.0539 0.5253 0.9149 0.089 Uiso 1 1 calc R
C42 C 0.0815(6) 0.5618(4) 0.9268(3) 0.0692(19) Uani 1 1 d .
H42 H 0.0807 0.5638 0.9743 0.083 Uiso 1 1 calc R
C52 C 0.2917(6) 0.6250(4) 0.9783(3) 0.073(2) Uani 1 1 d .
H52 H 0.2536 0.6141 1.0162 0.087 Uiso 1 1 calc R
C62 C 0.3822(7) 0.6545(4) 0.9863(4) 0.086(3) Uani 1 1 d .
H62 H 0.4051 0.6647 1.0300 0.103 Uiso 1 1 calc R
C72 C 0.4403(6) 0.6696(4) 0.9305(4) 0.085(2) Uani 1 1 d .
H72 H 0.5015 0.6901 0.9370 0.102 Uiso 1 1 calc R
C82 C 0.4074(5) 0.6541(3) 0.8637(3) 0.0643(17) Uani 1 1 d .
H82 H 0.4472 0.6626 0.8262 0.077 Uiso 1 1 calc R
C92 C 0.2601(4) 0.6004(3) 0.7933(2) 0.0426(12) Uani 1 1 d .
C102 C 0.1646(4) 0.5766(3) 0.8187(2) 0.0434(12) Uani 1 1 d .
C112 C 0.1638(5) 0.5816(3) 0.8905(3) 0.0520(14) Uani 1 1 d .
C122 C 0.2574(5) 0.6113(3) 0.9127(3) 0.0559(15) Uani 1 1 d .
C132 C 0.3160(4) 0.6265(3) 0.8552(3) 0.0496(14) Uani 1 1 d .
C142 C 0.3782(4) 0.6239(3) 0.7063(3) 0.0466(13) Uani 1 1 d .
H14C H 0.4307 0.5947 0.7262 0.056 Uiso 1 1 calc R
H14D H 0.3852 0.6765 0.7205 0.056 Uiso 1 1 calc R

loop_
_atom_site_aniso_label
_atom_site_aniso_U_11
_atom_site_aniso_U_22
_atom_site_aniso_U_33
_atom_site_aniso_U_23
_atom_site_aniso_U_13
_atom_site_aniso_U_12
Cu2 0.0941(10) 0.1064(11) 0.0793(9) 0.0344(8) 0.000 0.000
I1 0.1576(7) 0.1126(5) 0.0851(4) 0.0321(4) 0.0334(4) 0.0328(5)
Cu1 0.0499(5) 0.0526(5) 0.0306(4) 0.000 0.000 -0.0166(4)
N11 0.032(2) 0.047(2) 0.036(2) -0.0040(18) -0.0007(17) -0.0036(18)
N12 0.045(2) 0.050(2) 0.031(2) -0.0030(18) -0.0017(18) -0.007(2)
C11 0.040(3) 0.053(3) 0.055(3) -0.009(3) 0.001(2) -0.001(2)
C21 0.047(3) 0.058(4) 0.083(5) -0.011(3) -0.003(3) 0.000(3)
C31 0.054(4) 0.061(4) 0.084(5) -0.030(4) 0.002(3) -0.001(3)
C41 0.044(3) 0.083(5) 0.056(4) -0.030(3) 0.000(3) -0.002(3)
C51 0.055(4) 0.092(5) 0.042(3) -0.006(3) 0.005(3) 0.005(3)
C61 0.061(4) 0.103(6) 0.044(3) 0.011(4) 0.007(3) 0.006(4)
C71 0.060(4) 0.075(4) 0.058(4) 0.016(3) 0.009(3) -0.002(3)
C81 0.043(3) 0.067(4) 0.045(3) 0.005(3) 0.005(2) -0.001(3)
C91 0.024(2) 0.053(3) 0.039(3) -0.003(2) 0.001(2) -0.002(2)
C101 0.025(2) 0.052(3) 0.046(3) -0.010(2) 0.003(2) 0.001(2)
C111 0.029(2) 0.064(4) 0.046(3) -0.012(3) 0.002(2) 0.001(2)
C121 0.029(2) 0.076(4) 0.041(3) -0.010(3) 0.005(2) 0.002(3)
C131 0.027(2) 0.060(3) 0.039(3) 0.000(2) 0.004(2) 0.001(2)
C141 0.041(3) 0.049(3) 0.040(3) -0.003(2) 0.002(2) -0.011(2)
C12 0.055(3) 0.060(3) 0.042(3) 0.004(3) 0.005(3) 0.004(3)
C22 0.061(4) 0.072(4) 0.061(4) 0.002(3) 0.014(3) 0.003(3)
C32 0.070(5) 0.081(5) 0.073(4) 0.008(4) 0.032(4) 0.012(4)
C42 0.096(5) 0.071(4) 0.041(3) 0.009(3) 0.023(4) 0.030(4)
C52 0.118(6) 0.067(4) 0.033(3) -0.010(3) -0.016(3) 0.034(4)
C62 0.138(8) 0.072(5) 0.048(4) -0.020(3) -0.040(5) 0.034(5)
C72 0.101(6) 0.070(5) 0.084(5) -0.026(4) -0.048(5) 0.014(4)
C82 0.079(5) 0.055(4) 0.059(4) -0.015(3) -0.020(3) 0.004(3)
C92 0.057(3) 0.041(3) 0.029(2) -0.005(2) -0.005(2) 0.008(2)
C102 0.054(3) 0.040(3) 0.036(3) 0.003(2) 0.008(2) 0.012(2)
C112 0.074(4) 0.048(3) 0.034(3) 0.002(2) 0.004(3) 0.024(3)
C122 0.087(4) 0.047(3) 0.034(3) -0.006(2) -0.006(3) 0.027(3)
C132 0.065(4) 0.046(3) 0.038(3) -0.010(2) -0.011(3) 0.013(3)
C142 0.051(3) 0.045(3) 0.044(3) -0.007(2) -0.001(2) -0.011(2)

loop_
_atom_type_symbol
_atom_type_description
_atom_type_scat_dispersion_real
_atom_type_scat_dispersion_imag
_atom_type_scat_source
C C 0.0033 0.0016 'International Tables Vol C Tables 4.2.6.8 and 6.1.1.4'
H H 0.0000 0.0000 'International Tables Vol C Tables 4.2.6.8 and 6.1.1.4'
O O 0.0106 0.0060 'International Tables Vol C Tables 4.2.6.8 and 6.1.1.4'
S S 0.1246 0.1234 'International Tables Vol C Tables 4.2.6.8 and 6.1.1.4'
Cu Cu 0.3201 1.2651 'International Tables Vol C Tables 4.2.6.8 and 6.1.1.4'
I I -0.4742 1.8119 'International Tables Vol C Tables 4.2.6.8 and 6.1.1.4'
N N 0.0061 0.0033 'International Tables Vol C Tables 4.2.6.8 and 6.1.1.4'

loop_
_geom_angle_atom_site_label_1
_geom_angle_atom_site_label_2
_geom_angle_atom_site_label_3
_geom_angle
_geom_angle_site_symmetry_1
_geom_angle_site_symmetry_3
I1 Cu2 I1 179.96(9) 4_565 .
N11 Cu1 N11 108.5(2) 2_565 .
N11 Cu1 N12 140.02(16) . 2_565
N11 Cu1 N12 83.77(16) . .
N12 Cu1 N12 111.5(2) 2_565 .
C91 N11 C141 120.5(4) . .
C91 N11 Cu1 123.0(3) . .
C141 N11 Cu1 107.9(3) . .
C92 N12 C142 120.3(4) . .
C92 N12 Cu1 123.4(4) . .
C142 N12 Cu1 108.2(3) . .
C101 C11 C21 118.0(6) . .
C101 C11 H11 121.0 . .
C21 C11 H11 121.0 . .
C31 C21 C11 121.3(7) . .
C31 C21 H21 119.3 . .
C11 C21 H21 119.3 . .
C21 C31 C41 120.8(6) . .
C21 C31 H31 119.6 . .
C41 C31 H31 119.6 . .
C31 C41 C111 118.9(6) . .
C31 C41 H41 120.5 . .
C111 C41 H41 120.5 . .
C121 C51 C61 118.5(6) . .
C121 C51 H51 120.8 . .
C61 C51 H51 120.8 . .
C71 C61 C51 120.9(6) . .
C71 C61 H61 119.5 . .
C51 C61 H61 119.5 . .
C61 C71 C81 120.7(6) . .
C61 C71 H71 119.7 . .
C81 C71 H71 119.7 . .
C131 C81 C71 119.1(6) . .
C131 C81 H81 120.4 . .
C71 C81 H81 120.4 . .
N11 C91 C101 121.8(5) . .
N11 C91 C131 131.9(5) . .
C101 C91 C131 106.0(4) . .
C11 C101 C111 121.4(5) . .
C11 C101 C91 130.1(5) . .
C111 C101 C91 108.4(5) . .
C41 C111 C101 119.4(6) . .
C41 C111 C121 131.9(5) . .
C101 C111 C121 108.6(5) . .
C51 C121 C131 120.9(6) . .
C51 C121 C111 129.8(5) . .
C131 C121 C111 109.3(5) . .
C81 C131 C121 119.9(5) . .
C81 C131 C91 132.5(5) . .
C121 C131 C91 107.5(5) . .
N11 C141 C142 108.6(4) . .
N11 C141 H14A 110.0 . .
C142 C141 H14A 110.0 . .
N11 C141 H14B 110.0 . .
C142 C141 H14B 110.0 . .
H14A C141 H14B 108.4 . .
C102 C12 C22 118.9(5) . .
C102 C12 H12 120.5 . .
C22 C12 H12 120.5 . .
C12 C22 C32 120.0(7) . .
C12 C22 H22 120.0 . .
C32 C22 H22 120.0 . .
C42 C32 C22 121.8(6) . .
C42 C32 H32 119.1 . .
C22 C32 H32 119.1 . .
C32 C42 C112 118.4(6) . .
C32 C42 H42 120.8 . .
C112 C42 H42 120.8 . .
C62 C52 C122 119.1(7) . .
C62 C52 H52 120.5 . .
C122 C52 H52 120.5 . .
C52 C62 C72 121.1(6) . .
C52 C62 H62 119.5 . .
C72 C62 H62 119.5 . .
C62 C72 C82 120.5(8) . .
C62 C72 H72 119.7 . .
C82 C72 H72 119.7 . .
C132 C82 C72 118.7(7) . .
C132 C82 H82 120.6 . .
C72 C82 H82 120.6 . .
N12 C92 C102 122.5(5) . .
N12 C92 C132 131.4(5) . .
C102 C92 C132 106.0(4) . .
C12 C102 C112 120.7(5) . .
C12 C102 C92 130.2(5) . .
C112 C102 C92 109.0(5) . .
C42 C112 C102 120.1(6) . .
C42 C112 C122 131.6(5) . .
C102 C112 C122 108.2(5) . .
C52 C122 C132 120.4(7) . .
C52 C122 C112 129.7(6) . .
C132 C122 C112 109.9(5) . .
C82 C132 C122 120.1(5) . .
C82 C132 C92 132.9(6) . .
C122 C132 C92 106.7(5) . .
N12 C142 C141 109.1(4) . .
N12 C142 H14C 109.9 . .
C141 C142 H14C 109.9 . .
N12 C142 H14D 109.9 . .
C141 C142 H14D 109.9 . .
H14C C142 H14D 108.3 . .

loop_
_geom_bond_atom_site_label_1
_geom_bond_atom_site_label_2
_geom_bond_distance
Cu2 I1 2.4201(9)
Cu1 N11 2.072(4)
Cu1 N12 2.076(4)
N11 C91 1.290(6)
N11 C141 1.479(6)
N12 C92 1.289(6)
N12 C142 1.472(7)
C11 C101 1.378(8)
C11 C21 1.391(8)
C11 H11 0.9300
C21 C31 1.377(9)
C21 H21 0.9300
C31 C41 1.388(10)
C31 H31 0.9300
C41 C111 1.391(8)
C41 H41 0.9300
C51 C121 1.388(8)
C51 C61 1.398(10)
C51 H51 0.9300
C61 C71 1.388(9)
C61 H61 0.9300
C71 C81 1.397(8)
C71 H71 0.9300
C81 C131 1.389(8)
C81 H81 0.9300
C91 C101 1.489(7)
C91 C131 1.496(7)
C101 C111 1.408(7)
C111 C121 1.465(8)
C121 C131 1.415(7)
C141 C142 1.519(7)
C141 H14A 0.9700
C141 H14B 0.9700
C12 C102 1.376(8)
C12 C22 1.384(8)
C12 H12 0.9300
C22 C32 1.393(9)
C22 H22 0.9300
C32 C42 1.371(10)
C32 H32 0.9300
C42 C112 1.388(9)
C42 H42 0.9300
C52 C62 1.365(11)
C52 C122 1.390(8)
C52 H52 0.9300
C62 C72 1.382(12)
C62 H62 0.9300
C72 C82 1.410(9)
C72 H72 0.9300
C82 C132 1.366(9)
C82 H82 0.9300
C92 C102 1.474(8)
C92 C132 1.508(7)
C102 C112 1.407(7)
C112 C122 1.462(9)
C122 C132 1.413(8)
C142 H14C 0.9700
C142 H14D 0.9700
